data_7152330
loop_
_publ_author_name
'Shu, Xiaoyan'
'Fan, Jiazeng'
'Li, Jian'
'Wang, Xiaoyang'
'Chen, Wei'
'Jia, Xueshun'
'Li, Chunju'

_publ_section_title
;
 Complexation of neutral 1,4-dihalobutanes with simple pillar[5]arenes
 that is dominated by dispersion forces.
;
_journal_issue 17
_journal_name_full 'Organic &amp; biomolecular chemistry'
_journal_page_first 3393
_journal_page_last 3397
_journal_paper_doi 10.1039/c2ob25251a
_journal_volume 10
_journal_year 2012
_chemical_formula_sum 'C59 H78 Cl2 O10'
_chemical_formula_weight 1018.11
_chemical_name_systematic
;
?
;
_space_group_IT_number 60
_symmetry_cell_setting orthorhombic
_symmetry_space_group_name_Hall '-P 2n 2ab'
_symmetry_space_group_name_H-M 'P b c n'
_atom_sites_solution_hydrogens geom
_atom_sites_solution_primary direct
_atom_sites_solution_secondary difmap
_audit_creation_method SHELXL-97
_cell_angle_alpha 90.00
_cell_angle_beta 90.00
_cell_angle_gamma 90.00
_cell_formula_units_Z 8
_cell_length_a 42.526(8)
_cell_length_b 15.758(3)
_cell_length_c 16.686(3)
_cell_measurement_reflns_used 9211
_cell_measurement_temperature 173(2)
_cell_measurement_theta_max 27.48
_cell_measurement_theta_min 2.27
_cell_volume 11182(4)
_computing_cell_refinement 'Bruker SAINT'
_computing_data_collection 'Bruker APEX2'
_computing_data_reduction 'Bruker SAINT'
_computing_molecular_graphics 'Bruker SHELXTL'
_computing_publication_material 'Bruker SHELXTL'
_computing_structure_refinement 'SHELXL-97 (Sheldrick, 2008)'
_computing_structure_solution 'SHELXS-97 (Sheldrick, 2008)'
_diffrn_ambient_temperature 173(2)
_diffrn_measured_fraction_theta_full 0.999
_diffrn_measured_fraction_theta_max 0.999
_diffrn_measurement_device_type 'Bruker APEX-II CCD'
_diffrn_measurement_method '\f and \w scans'
_diffrn_radiation_monochromator graphite
_diffrn_radiation_source 'fine-focus sealed tube'
_diffrn_radiation_type MoK\a
_diffrn_radiation_wavelength 0.71073
_diffrn_reflns_av_R_equivalents 0.0578
_diffrn_reflns_av_sigmaI/netI 0.0420
_diffrn_reflns_limit_h_max 51
_diffrn_reflns_limit_h_min -47
_diffrn_reflns_limit_k_max 18
_diffrn_reflns_limit_k_min -19
_diffrn_reflns_limit_l_max 18
_diffrn_reflns_limit_l_min -20
_diffrn_reflns_number 49628
_diffrn_reflns_theta_full 25.50
_diffrn_reflns_theta_max 25.50
_diffrn_reflns_theta_min 0.96
_exptl_absorpt_coefficient_mu 0.172
_exptl_absorpt_correction_T_max 0.9664
_exptl_absorpt_correction_T_min 0.9582
_exptl_absorpt_correction_type multi-scan
_exptl_crystal_colour colourless
_exptl_crystal_density_diffrn 1.210
_exptl_crystal_density_method 'not measured'
_exptl_crystal_description block
_exptl_crystal_F_000 4368
_exptl_crystal_size_max 0.25
_exptl_crystal_size_mid 0.20
_exptl_crystal_size_min 0.20
_refine_diff_density_max 1.073
_refine_diff_density_min -0.768
_refine_diff_density_rms 0.094
_refine_ls_extinction_method none
_refine_ls_goodness_of_fit_ref 1.096
_refine_ls_hydrogen_treatment mixed
_refine_ls_matrix_type full
_refine_ls_number_parameters 650
_refine_ls_number_reflns 10399
_refine_ls_number_restraints 7
_refine_ls_restrained_S_all 1.109
_refine_ls_R_factor_all 0.1516
_refine_ls_R_factor_gt 0.1193
_refine_ls_shift/su_max 0.000
_refine_ls_shift/su_mean 0.000
_refine_ls_structure_factor_coef Fsqd
_refine_ls_weighting_details 'calc w=1/[\s^2^(Fo^2^)+(0.1000P)^2^+70.1299P] where P=(Fo^2^+2Fc^2^)/3'
_refine_ls_weighting_scheme calc
_refine_ls_wR_factor_gt 0.2971
_refine_ls_wR_factor_ref 0.3259
_reflns_number_gt 7669
_reflns_number_total 10399
_reflns_threshold_expression >2sigma(I)
_cod_data_source_file c2ob25251a.txt
_cod_data_source_block mo11011b
_cod_depositor_comments
;
The following automatic conversions were performed:

'_symmetry_cell_setting' value 'Orthorhombic' changed to
'orthorhombic' according to
/home/saulius/struct/CIF-dictionaries/cif_core.dic dictionary named
'cif_core.dic' version 2.4.1 from 2010-06-29.

Automatic conversion script
Id: cif_fix_values 1715 2011-07-08 13:25:40Z adriana 
;
_cod_original_cell_volume 11181(3)
_cod_original_sg_symbol_H-M Pbcn
_cod_database_code 7152330

loop_
_symmetry_equiv_pos_as_xyz
'x, y, z'
'-x+1/2, -y+1/2, z+1/2'
'-x, y, -z+1/2'
'x+1/2, -y+1/2, -z'
'-x, -y, -z'
'x-1/2, y-1/2, -z-1/2'
'x, -y, z-1/2'
'-x-1/2, y-1/2, z'

loop_
_atom_site_label
_atom_site_type_symbol
_atom_site_fract_x
_atom_site_fract_y
_atom_site_fract_z
_atom_site_U_iso_or_equiv
_atom_site_adp_type
_atom_site_occupancy
_atom_site_symmetry_multiplicity
_atom_site_calc_flag
_atom_site_refinement_flags
O1 O 0.11790(10) 0.4522(3) 0.4668(2) 0.0414(10) Uani 1 1 d .
O2 O 0.05513(10) 0.7140(3) 0.3132(2) 0.0432(10) Uani 1 1 d .
O3 O 0.21910(9) 0.5677(3) 0.5881(2) 0.0385(9) Uani 1 1 d .
O4 O 0.17837(11) 0.6917(3) 0.2962(2) 0.0466(11) Uani 1 1 d .
O5 O 0.19093(9) 0.7876(2) 0.7922(2) 0.0367(9) Uani 1 1 d .
O6 O 0.23095(10) 0.8862(3) 0.4904(2) 0.0400(10) Uani 1 1 d .
O7 O 0.07048(8) 0.8048(3) 0.7959(2) 0.0347(9) Uani 1 1 d .
O8 O 0.13991(9) 1.0383(3) 0.6229(3) 0.0424(10) Uani 1 1 d .
O9 O 0.03597(10) 0.9359(3) 0.5197(2) 0.0400(10) Uani 1 1 d .
O10 O 0.02550(10) 0.5977(3) 0.6048(3) 0.0447(10) Uani 1 1 d .
C1 C 0.05622(12) 0.6080(4) 0.4129(3) 0.0316(12) Uani 1 1 d .
C2 C 0.07185(13) 0.5424(3) 0.4518(3) 0.0340(12) Uani 1 1 d .
H2 H 0.0614 0.5128 0.4936 0.041 Uiso 1 1 calc R
C3 C 0.10211(13) 0.5191(4) 0.4315(3) 0.0338(12) Uani 1 1 d .
C4 C 0.11807(13) 0.5606(3) 0.3690(3) 0.0315(12) Uani 1 1 d .
C5 C 0.10196(14) 0.6264(3) 0.3297(3) 0.0348(13) Uani 1 1 d .
H5 H 0.1122 0.6556 0.2872 0.042 Uiso 1 1 calc R
C6 C 0.07184(13) 0.6499(4) 0.3506(3) 0.0328(12) Uani 1 1 d .
C7 C 0.10819(16) 0.4281(4) 0.5453(4) 0.0453(15) Uani 1 1 d .
H7A H 0.0860 0.4089 0.5442 0.054 Uiso 1 1 calc R
H7B H 0.1098 0.4773 0.5820 0.054 Uiso 1 1 calc R
C8 C 0.12883(18) 0.3582(5) 0.5738(4) 0.0563(19) Uani 1 1 d .
H8A H 0.1248 0.3070 0.5421 0.085 Uiso 1 1 calc R
H8B H 0.1244 0.3466 0.6304 0.085 Uiso 1 1 calc R
H8C H 0.1509 0.3748 0.5676 0.085 Uiso 1 1 calc R
C9 C 0.06900(16) 0.7532(5) 0.2448(4) 0.0512(17) Uani 1 1 d .
H9A H 0.0745 0.7098 0.2043 0.061 Uiso 1 1 calc R
H9B H 0.0884 0.7838 0.2603 0.061 Uiso 1 1 calc R
C10 C 0.04529(19) 0.8140(5) 0.2111(5) 0.070(2) Uani 1 1 d .
H10A H 0.0249 0.7854 0.2057 0.106 Uiso 1 1 calc R
H10B H 0.0523 0.8338 0.1584 0.106 Uiso 1 1 calc R
H10C H 0.0431 0.8627 0.2472 0.106 Uiso 1 1 calc R
C11 C 0.15118(13) 0.5375(4) 0.3462(3) 0.0354(13) Uani 1 1 d .
H11A H 0.1544 0.5503 0.2886 0.042 Uiso 1 1 calc R
H11B H 0.1541 0.4757 0.3536 0.042 Uiso 1 1 calc R
C12 C 0.17622(13) 0.5854(3) 0.3958(3) 0.0312(12) Uani 1 1 d .
C13 C 0.18604(13) 0.5532(4) 0.4685(3) 0.0340(12) Uani 1 1 d .
H13 H 0.1774 0.5014 0.4874 0.041 Uiso 1 1 calc R
C14 C 0.20850(12) 0.5955(4) 0.5150(3) 0.0325(12) Uani 1 1 d .
C15 C 0.22173(12) 0.6708(4) 0.4874(3) 0.0322(12) Uani 1 1 d .
C16 C 0.21190(14) 0.7022(4) 0.4139(4) 0.0395(14) Uani 1 1 d .
H16 H 0.2209 0.7532 0.3941 0.047 Uiso 1 1 calc R
C17 C 0.18917(14) 0.6607(4) 0.3685(3) 0.0349(13) Uani 1 1 d .
C18 C 0.20645(13) 0.4893(4) 0.6185(3) 0.0385(13) Uani 1 1 d .
H18A H 0.2118 0.4419 0.5821 0.046 Uiso 1 1 calc R
H18B H 0.1833 0.4931 0.6227 0.046 Uiso 1 1 calc R
C19 C 0.22057(15) 0.4751(4) 0.6990(3) 0.0443(15) Uani 1 1 d .
H19A H 0.2435 0.4708 0.6939 0.066 Uiso 1 1 calc R
H19B H 0.2123 0.4223 0.7218 0.066 Uiso 1 1 calc R
H19C H 0.2152 0.5226 0.7343 0.066 Uiso 1 1 calc R
C20 C 0.1935(2) 0.7674(4) 0.2665(4) 0.065(2) Uani 1 1 d .
H20A H 0.1895 0.8154 0.3034 0.078 Uiso 1 1 calc R
H20B H 0.2165 0.7583 0.2632 0.078 Uiso 1 1 calc R
C21 C 0.1811(2) 0.7863(5) 0.1885(5) 0.074(3) Uani 1 1 d .
H21A H 0.1854 0.7388 0.1522 0.111 Uiso 1 1 calc R
H21B H 0.1911 0.8378 0.1677 0.111 Uiso 1 1 calc R
H21C H 0.1584 0.7952 0.1923 0.111 Uiso 1 1 calc R
C22 C 0.24520(13) 0.7198(4) 0.5380(4) 0.0395(14) Uani 1 1 d .
H22A H 0.2576 0.6797 0.5710 0.047 Uiso 1 1 calc R
H22B H 0.2599 0.7507 0.5025 0.047 Uiso 1 1 calc R
C23 C 0.22845(12) 0.7821(3) 0.5918(3) 0.0294(11) Uani 1 1 d .
C24 C 0.21881(12) 0.7570(4) 0.6676(3) 0.0311(12) Uani 1 1 d .
H24 H 0.2243 0.7020 0.6862 0.037 Uiso 1 1 calc R
C25 C 0.20127(11) 0.8105(4) 0.7172(3) 0.0281(11) Uani 1 1 d .
C26 C 0.19285(12) 0.8907(3) 0.6902(3) 0.0282(11) Uani 1 1 d .
C27 C 0.20270(12) 0.9168(4) 0.6149(3) 0.0323(12) Uani 1 1 d .
H27 H 0.1975 0.9722 0.5966 0.039 Uiso 1 1 calc R
C28 C 0.22014(12) 0.8630(4) 0.5657(3) 0.0302(12) Uani 1 1 d .
C29 C 0.19967(13) 0.7057(4) 0.8213(3) 0.0351(13) Uani 1 1 d .
H29A H 0.2228 0.7019 0.8265 0.042 Uiso 1 1 calc R
H29B H 0.1925 0.6612 0.7835 0.042 Uiso 1 1 calc R
C30 C 0.18443(15) 0.6936(4) 0.9013(4) 0.0414(14) Uani 1 1 d .
H30A H 0.1910 0.7391 0.9376 0.062 Uiso 1 1 calc R
H30B H 0.1907 0.6386 0.9236 0.062 Uiso 1 1 calc R
H30C H 0.1615 0.6950 0.8951 0.062 Uiso 1 1 calc R
C31 C 0.22213(14) 0.9676(4) 0.4606(3) 0.0394(14) Uani 1 1 d .
H31A H 0.2293 1.0126 0.4977 0.047 Uiso 1 1 calc R
H31B H 0.1990 0.9713 0.4554 0.047 Uiso 1 1 calc R
C32 C 0.23744(15) 0.9786(5) 0.3797(4) 0.0465(16) Uani 1 1 d .
H32A H 0.2603 0.9727 0.3852 0.070 Uiso 1 1 calc R
H32B H 0.2325 1.0350 0.3585 0.070 Uiso 1 1 calc R
H32C H 0.2295 0.9352 0.3428 0.070 Uiso 1 1 calc R
C33 C 0.17223(13) 0.9483(4) 0.7419(3) 0.0343(12) Uani 1 1 d .
H33A H 0.1766 0.9366 0.7992 0.041 Uiso 1 1 calc R
H33B H 0.1778 1.0082 0.7313 0.041 Uiso 1 1 calc R
C34 C 0.13750(12) 0.9358(3) 0.7261(3) 0.0264(11) Uani 1 1 d .
C35 C 0.12021(12) 0.8768(3) 0.7703(3) 0.0286(11) Uani 1 1 d .
H35 H 0.1304 0.8446 0.8108 0.034 Uiso 1 1 calc R
C36 C 0.08871(13) 0.8643(3) 0.7566(3) 0.0303(11) Uani 1 1 d .
C37 C 0.07269(12) 0.9122(3) 0.6994(3) 0.0303(11) Uani 1 1 d .
C38 C 0.08989(13) 0.9711(4) 0.6552(3) 0.0343(12) Uani 1 1 d .
H38 H 0.0794 1.0044 0.6159 0.041 Uiso 1 1 calc R
C39 C 0.12186(12) 0.9824(3) 0.6672(3) 0.0307(12) Uani 1 1 d .
C40 C 0.08464(14) 0.7558(4) 0.8583(4) 0.0423(14) Uani 1 1 d .
H40A H 0.0936 0.7936 0.8998 0.051 Uiso 1 1 calc R
H40B H 0.1017 0.7201 0.8363 0.051 Uiso 1 1 calc R
C41 C 0.05927(16) 0.7013(5) 0.8934(5) 0.060(2) Uani 1 1 d .
H41A H 0.0420 0.7373 0.9121 0.090 Uiso 1 1 calc R
H41B H 0.0678 0.6690 0.9387 0.090 Uiso 1 1 calc R
H41C H 0.0515 0.6620 0.8525 0.090 Uiso 1 1 calc R
C42 C 0.12541(15) 1.0775(4) 0.5558(4) 0.0452(15) Uani 1 1 d .
H42A H 0.1095 1.1192 0.5741 0.054 Uiso 1 1 calc R
H42B H 0.1147 1.0342 0.5226 0.054 Uiso 1 1 calc R
C43 C 0.15054(17) 1.1216(5) 0.5072(4) 0.0550(18) Uani 1 1 d .
H43A H 0.1600 1.1670 0.5392 0.083 Uiso 1 1 calc R
H43B H 0.1411 1.1457 0.4587 0.083 Uiso 1 1 calc R
H43C H 0.1668 1.0805 0.4921 0.083 Uiso 1 1 calc R
C44 C 0.03805(13) 0.8990(4) 0.6832(3) 0.0374(13) Uani 1 1 d .
H44A H 0.0274 0.8822 0.7335 0.045 Uiso 1 1 calc R
H44B H 0.0286 0.9530 0.6647 0.045 Uiso 1 1 calc R
C45 C 0.03292(11) 0.8316(4) 0.6207(3) 0.0311(12) Uani 1 1 d .
C46 C 0.03023(12) 0.7467(4) 0.6424(3) 0.0319(12) Uani 1 1 d .
H46 H 0.0302 0.7321 0.6977 0.038 Uiso 1 1 calc R
C47 C 0.02751(12) 0.6827(4) 0.5853(3) 0.0339(12) Uani 1 1 d .
C48 C 0.02526(11) 0.7027(4) 0.5037(3) 0.0315(12) Uani 1 1 d .
C49 C 0.02780(12) 0.7882(4) 0.4817(3) 0.0350(13) Uani 1 1 d .
H49 H 0.0267 0.8032 0.4267 0.042 Uiso 1 1 calc R
C50 C 0.03195(11) 0.8516(4) 0.5389(3) 0.0300(12) Uani 1 1 d .
C51 C 0.03546(15) 0.9587(4) 0.4366(4) 0.0433(15) Uani 1 1 d .
H51A H 0.0143 0.9487 0.4137 0.052 Uiso 1 1 calc R
H51B H 0.0509 0.9244 0.4063 0.052 Uiso 1 1 calc R
C52 C 0.04373(16) 1.0513(4) 0.4319(4) 0.0529(17) Uani 1 1 d .
H52A H 0.0311 1.0831 0.4707 0.079 Uiso 1 1 calc R
H52B H 0.0394 1.0723 0.3777 0.079 Uiso 1 1 calc R
H52C H 0.0661 1.0588 0.4442 0.079 Uiso 1 1 calc R
C53 C 0.03751(19) 0.5732(5) 0.6814(4) 0.059(2) Uani 1 1 d .
H53A H 0.0245 0.5984 0.7245 0.071 Uiso 1 1 calc R
H53B H 0.0594 0.5938 0.6878 0.071 Uiso 1 1 calc R
C54 C 0.0367(2) 0.4787(4) 0.6869(5) 0.062(2) Uani 1 1 d .
H54A H 0.0148 0.4591 0.6837 0.093 Uiso 1 1 calc R
H54B H 0.0459 0.4607 0.7381 0.093 Uiso 1 1 calc R
H54C H 0.0488 0.4542 0.6426 0.093 Uiso 1 1 calc R
C55 C 0.02367(13) 0.6353(4) 0.4402(4) 0.0385(13) Uani 1 1 d .
H55A H 0.0117 0.6573 0.3937 0.046 Uiso 1 1 calc R
H55B H 0.0123 0.5855 0.4616 0.046 Uiso 1 1 calc R
C56 C 0.1160(5) 0.3036(9) 0.1135(9) 0.237(12) Uani 1 1 d D
H56A H 0.1058 0.2574 0.1443 0.284 Uiso 1 1 calc R
H56B H 0.0990 0.3327 0.0836 0.284 Uiso 1 1 calc R
C57 C 0.1345(3) 0.2652(7) 0.0576(8) 0.148(6) Uani 1 1 d D
H57A H 0.1522 0.2376 0.0860 0.177 Uiso 1 1 calc R
H57B H 0.1436 0.3101 0.0231 0.177 Uiso 1 1 calc R
C58 C 0.1204(3) 0.2042(6) 0.0073(6) 0.106(4) Uani 1 1 d D
H58A H 0.1118 0.1580 0.0411 0.127 Uiso 1 1 calc R
H58B H 0.1025 0.2310 -0.0209 0.127 Uiso 1 1 calc R
C59 C 0.1403(4) 0.1689(11) -0.0491(10) 0.210(9) Uani 1 1 d D
H59A H 0.1582 0.1440 -0.0195 0.252 Uiso 1 1 calc R
H59B H 0.1489 0.2164 -0.0813 0.252 Uiso 1 1 calc R
Cl1 Cl 0.13039(5) 0.37871(15) 0.18608(14) 0.0767(6) Uani 1 1 d D
Cl2 Cl 0.12714(6) 0.09096(16) -0.11756(15) 0.0849(7) Uani 1 1 d D

loop_
_atom_site_aniso_label
_atom_site_aniso_U_11
_atom_site_aniso_U_22
_atom_site_aniso_U_33
_atom_site_aniso_U_23
_atom_site_aniso_U_13
_atom_site_aniso_U_12
O1 0.048(2) 0.038(2) 0.039(2) 0.0125(18) 0.0081(19) 0.0081(19)
O2 0.044(2) 0.049(3) 0.036(2) 0.0098(19) -0.0016(18) 0.007(2)
O3 0.037(2) 0.047(2) 0.032(2) 0.0051(18) -0.0009(17) -0.0019(18)
O4 0.070(3) 0.041(2) 0.029(2) 0.0064(18) 0.001(2) -0.005(2)
O5 0.043(2) 0.036(2) 0.031(2) 0.0057(17) 0.0041(17) 0.0028(18)
O6 0.044(2) 0.046(2) 0.030(2) 0.0022(18) 0.0053(18) -0.0046(19)
O7 0.0268(19) 0.045(2) 0.032(2) 0.0102(17) -0.0022(16) -0.0040(17)
O8 0.035(2) 0.045(2) 0.047(2) 0.020(2) -0.0089(19) -0.0097(18)
O9 0.044(2) 0.040(2) 0.037(2) 0.0076(18) 0.0004(18) 0.0054(18)
O10 0.052(3) 0.039(2) 0.043(2) 0.0062(19) -0.006(2) -0.007(2)
C1 0.030(3) 0.038(3) 0.027(3) -0.004(2) -0.008(2) -0.002(2)
C2 0.040(3) 0.032(3) 0.030(3) 0.005(2) 0.002(2) -0.005(2)
C3 0.040(3) 0.033(3) 0.029(3) 0.001(2) 0.001(2) -0.001(2)
C4 0.037(3) 0.031(3) 0.027(3) -0.002(2) -0.002(2) -0.001(2)
C5 0.050(3) 0.031(3) 0.023(3) 0.002(2) 0.002(2) -0.007(3)
C6 0.039(3) 0.033(3) 0.027(3) -0.001(2) -0.010(2) 0.001(2)
C7 0.057(4) 0.047(4) 0.032(3) 0.007(3) 0.003(3) 0.008(3)
C8 0.068(5) 0.051(4) 0.050(4) 0.020(3) 0.013(3) 0.016(4)
C9 0.052(4) 0.060(4) 0.042(3) 0.021(3) -0.001(3) 0.005(3)
C10 0.067(5) 0.075(5) 0.070(5) 0.031(4) 0.004(4) 0.013(4)
C11 0.040(3) 0.042(3) 0.025(3) -0.004(2) 0.001(2) -0.001(3)
C12 0.035(3) 0.031(3) 0.027(3) -0.003(2) 0.008(2) 0.002(2)
C13 0.033(3) 0.036(3) 0.033(3) 0.003(2) 0.009(2) 0.005(2)
C14 0.029(3) 0.039(3) 0.030(3) -0.001(2) 0.007(2) 0.003(2)
C15 0.027(3) 0.040(3) 0.030(3) -0.001(2) 0.012(2) 0.000(2)
C16 0.038(3) 0.041(3) 0.039(3) -0.001(3) 0.008(3) -0.005(3)
C17 0.040(3) 0.035(3) 0.030(3) 0.000(2) 0.006(2) 0.005(2)
C18 0.034(3) 0.044(3) 0.037(3) 0.005(3) 0.008(2) 0.001(3)
C19 0.042(3) 0.057(4) 0.033(3) 0.005(3) 0.002(3) 0.009(3)
C20 0.107(7) 0.041(4) 0.046(4) 0.006(3) -0.008(4) -0.018(4)
C21 0.114(7) 0.056(5) 0.053(4) 0.011(4) -0.011(5) -0.016(5)
C22 0.026(3) 0.051(4) 0.042(3) -0.002(3) 0.012(2) -0.001(3)
C23 0.021(2) 0.038(3) 0.028(3) -0.007(2) 0.003(2) -0.003(2)
C24 0.020(2) 0.036(3) 0.037(3) 0.000(2) 0.005(2) -0.002(2)
C25 0.016(2) 0.042(3) 0.026(3) -0.004(2) 0.000(2) -0.001(2)
C26 0.023(2) 0.030(3) 0.031(3) -0.002(2) -0.002(2) -0.008(2)
C27 0.027(3) 0.037(3) 0.033(3) 0.000(2) -0.004(2) -0.007(2)
C28 0.026(3) 0.037(3) 0.027(3) 0.000(2) 0.003(2) -0.008(2)
C29 0.033(3) 0.036(3) 0.035(3) 0.001(2) 0.002(2) 0.004(2)
C30 0.048(4) 0.037(3) 0.040(3) 0.004(3) 0.005(3) -0.001(3)
C31 0.037(3) 0.045(3) 0.036(3) 0.008(3) 0.006(3) -0.005(3)
C32 0.041(3) 0.061(4) 0.038(3) 0.009(3) -0.007(3) -0.008(3)
C33 0.033(3) 0.032(3) 0.038(3) -0.004(2) -0.006(2) -0.004(2)
C34 0.024(3) 0.032(3) 0.023(2) -0.004(2) 0.003(2) 0.001(2)
C35 0.028(3) 0.032(3) 0.026(3) -0.003(2) 0.000(2) 0.005(2)
C36 0.032(3) 0.034(3) 0.025(3) -0.003(2) 0.004(2) 0.000(2)
C37 0.029(3) 0.035(3) 0.027(3) -0.003(2) 0.002(2) 0.004(2)
C38 0.034(3) 0.035(3) 0.034(3) 0.006(2) -0.005(2) 0.007(2)
C39 0.033(3) 0.030(3) 0.030(3) 0.002(2) 0.002(2) -0.004(2)
C40 0.033(3) 0.050(4) 0.043(3) 0.013(3) -0.004(3) -0.002(3)
C41 0.045(4) 0.067(5) 0.068(5) 0.032(4) 0.002(3) -0.005(3)
C42 0.040(3) 0.052(4) 0.043(3) 0.018(3) -0.004(3) -0.006(3)
C43 0.059(4) 0.055(4) 0.051(4) 0.020(3) 0.004(3) -0.004(3)
C44 0.032(3) 0.044(3) 0.036(3) 0.000(3) 0.006(2) 0.008(3)
C45 0.016(2) 0.047(3) 0.031(3) 0.002(2) 0.002(2) 0.004(2)
C46 0.024(3) 0.040(3) 0.032(3) 0.005(2) -0.001(2) 0.000(2)
C47 0.023(3) 0.041(3) 0.038(3) 0.005(3) -0.007(2) 0.000(2)
C48 0.015(2) 0.044(3) 0.035(3) 0.004(2) 0.001(2) 0.001(2)
C49 0.025(3) 0.046(3) 0.033(3) 0.004(3) -0.005(2) 0.004(2)
C50 0.017(2) 0.041(3) 0.032(3) 0.004(2) -0.002(2) 0.004(2)
C51 0.039(3) 0.052(4) 0.040(3) 0.011(3) 0.000(3) 0.007(3)
C52 0.045(4) 0.057(4) 0.056(4) 0.021(3) 0.004(3) 0.004(3)
C53 0.064(5) 0.058(4) 0.056(4) 0.022(4) -0.018(4) -0.012(4)
C54 0.080(5) 0.050(4) 0.055(4) 0.019(4) 0.000(4) -0.008(4)
C55 0.030(3) 0.048(4) 0.038(3) 0.003(3) -0.008(2) -0.005(3)
C56 0.43(4) 0.114(14) 0.166(18) 0.023(13) 0.07(2) -0.049(19)
C57 0.25(2) 0.073(8) 0.118(11) 0.002(8) 0.011(12) -0.021(10)
C58 0.154(11) 0.061(6) 0.102(8) 0.018(6) 0.031(8) 0.011(7)
C59 0.25(2) 0.159(16) 0.22(2) -0.076(16) 0.035(18) -0.050(16)
Cl1 0.0724(13) 0.0805(15) 0.0772(14) 0.0071(11) -0.0178(11) -0.0137(11)
Cl2 0.0961(17) 0.0789(15) 0.0796(15) -0.0082(12) 0.0009(13) 0.0056(13)

loop_
_atom_type_symbol
_atom_type_description
_atom_type_scat_dispersion_real
_atom_type_scat_dispersion_imag
_atom_type_scat_source
C C 0.0033 0.0016 'International Tables Vol C Tables 4.2.6.8 and 6.1.1.4'
H H 0.0000 0.0000 'International Tables Vol C Tables 4.2.6.8 and 6.1.1.4'
O O 0.0106 0.0060 'International Tables Vol C Tables 4.2.6.8 and 6.1.1.4'
Cl Cl 0.1484 0.1585 'International Tables Vol C Tables 4.2.6.8 and 6.1.1.4'

loop_
_geom_angle_atom_site_label_1
_geom_angle_atom_site_label_2
_geom_angle_atom_site_label_3
_geom_angle
C3 O1 C7 117.0(4)
C6 O2 C9 117.7(5)
C14 O3 C18 117.7(4)
C17 O4 C20 116.4(5)
C25 O5 C29 117.6(4)
C28 O6 C31 117.8(4)
C36 O7 C40 118.4(4)
C39 O8 C42 117.2(4)
C50 O9 C51 117.7(5)
C47 O10 C53 116.8(5)
C2 C1 C6 118.1(5)
C2 C1 C55 120.4(5)
C6 C1 C55 121.5(5)
C3 C2 C1 122.0(5)
C3 C2 H2 119.0
C1 C2 H2 119.0
C2 C3 O1 123.5(5)
C2 C3 C4 120.6(5)
O1 C3 C4 115.9(5)
C3 C4 C5 117.0(5)
C3 C4 C11 121.9(5)
C5 C4 C11 121.1(5)
C6 C5 C4 122.2(5)
C6 C5 H5 118.9
C4 C5 H5 118.9
C5 C6 O2 124.0(5)
C5 C6 C1 120.2(5)
O2 C6 C1 115.8(5)
O1 C7 C8 108.7(5)
O1 C7 H7A 110.0
C8 C7 H7A 110.0
O1 C7 H7B 110.0
C8 C7 H7B 110.0
H7A C7 H7B 108.3
C7 C8 H8A 109.5
C7 C8 H8B 109.5
H8A C8 H8B 109.5
C7 C8 H8C 109.5
H8A C8 H8C 109.5
H8B C8 H8C 109.5
O2 C9 C10 107.4(6)
O2 C9 H9A 110.2
C10 C9 H9A 110.2
O2 C9 H9B 110.2
C10 C9 H9B 110.2
H9A C9 H9B 108.5
C9 C10 H10A 109.5
C9 C10 H10B 109.5
H10A C10 H10B 109.5
C9 C10 H10C 109.5
H10A C10 H10C 109.5
H10B C10 H10C 109.5
C4 C11 C12 113.0(4)
C4 C11 H11A 109.0
C12 C11 H11A 109.0
C4 C11 H11B 109.0
C12 C11 H11B 109.0
H11A C11 H11B 107.8
C13 C12 C17 118.9(5)
C13 C12 C11 120.0(5)
C17 C12 C11 121.1(5)
C12 C13 C14 121.3(5)
C12 C13 H13 119.4
C14 C13 H13 119.4
O3 C14 C15 115.7(5)
O3 C14 C13 124.4(5)
C15 C14 C13 119.9(5)
C16 C15 C14 118.3(5)
C16 C15 C22 120.5(5)
C14 C15 C22 121.1(5)
C15 C16 C17 121.6(6)
C15 C16 H16 119.2
C17 C16 H16 119.2
O4 C17 C12 117.3(5)
O4 C17 C16 122.7(5)
C12 C17 C16 120.0(5)
O3 C18 C19 107.2(5)
O3 C18 H18A 110.3
C19 C18 H18A 110.3
O3 C18 H18B 110.3
C19 C18 H18B 110.3
H18A C18 H18B 108.5
C18 C19 H19A 109.5
C18 C19 H19B 109.5
H19A C19 H19B 109.5
C18 C19 H19C 109.5
H19A C19 H19C 109.5
H19B C19 H19C 109.5
C21 C20 O4 108.6(6)
C21 C20 H20A 110.0
O4 C20 H20A 110.0
C21 C20 H20B 110.0
O4 C20 H20B 110.0
H20A C20 H20B 108.3
C20 C21 H21A 109.5
C20 C21 H21B 109.5
H21A C21 H21B 109.5
C20 C21 H21C 109.5
H21A C21 H21C 109.5
H21B C21 H21C 109.5
C23 C22 C15 110.6(4)
C23 C22 H22A 109.5
C15 C22 H22A 109.5
C23 C22 H22B 109.5
C15 C22 H22B 109.5
H22A C22 H22B 108.1
C24 C23 C28 118.2(5)
C24 C23 C22 119.7(5)
C28 C23 C22 121.9(5)
C23 C24 C25 121.7(5)
C23 C24 H24 119.2
C25 C24 H24 119.2
O5 C25 C26 116.8(5)
O5 C25 C24 123.5(5)
C26 C25 C24 119.6(5)
C27 C26 C25 119.1(5)
C27 C26 C33 120.5(5)
C25 C26 C33 120.3(5)
C26 C27 C28 120.9(5)
C26 C27 H27 119.5
C28 C27 H27 119.5
O6 C28 C23 116.1(5)
O6 C28 C27 123.4(5)
C23 C28 C27 120.5(5)
O5 C29 C30 107.8(5)
O5 C29 H29A 110.1
C30 C29 H29A 110.1
O5 C29 H29B 110.1
C30 C29 H29B 110.1
H29A C29 H29B 108.5
C29 C30 H30A 109.5
C29 C30 H30B 109.5
H30A C30 H30B 109.5
C29 C30 H30C 109.5
H30A C30 H30C 109.5
H30B C30 H30C 109.5
O6 C31 C32 107.6(5)
O6 C31 H31A 110.2
C32 C31 H31A 110.2
O6 C31 H31B 110.2
C32 C31 H31B 110.2
H31A C31 H31B 108.5
C31 C32 H32A 109.5
C31 C32 H32B 109.5
H32A C32 H32B 109.5
C31 C32 H32C 109.5
H32A C32 H32C 109.5
H32B C32 H32C 109.5
C34 C33 C26 112.5(4)
C34 C33 H33A 109.1
C26 C33 H33A 109.1
C34 C33 H33B 109.1
C26 C33 H33B 109.1
H33A C33 H33B 107.8
C39 C34 C35 118.1(5)
C39 C34 C33 121.3(5)
C35 C34 C33 120.5(5)
C36 C35 C34 121.4(5)
C36 C35 H35 119.3
C34 C35 H35 119.3
C35 C36 O7 124.4(5)
C35 C36 C37 120.9(5)
O7 C36 C37 114.7(5)
C38 C37 C36 117.8(5)
C38 C37 C44 120.5(5)
C36 C37 C44 121.6(5)
C39 C38 C37 121.6(5)
C39 C38 H38 119.2
C37 C38 H38 119.2
O8 C39 C38 123.3(5)
O8 C39 C34 116.5(5)
C38 C39 C34 120.1(5)
O7 C40 C41 106.9(5)
O7 C40 H40A 110.3
C41 C40 H40A 110.3
O7 C40 H40B 110.3
C41 C40 H40B 110.3
H40A C40 H40B 108.6
C40 C41 H41A 109.5
C40 C41 H41B 109.5
H41A C41 H41B 109.5
C40 C41 H41C 109.5
H41A C41 H41C 109.5
H41B C41 H41C 109.5
O8 C42 C43 108.5(5)
O8 C42 H42A 110.0
C43 C42 H42A 110.0
O8 C42 H42B 110.0
C43 C42 H42B 110.0
H42A C42 H42B 108.4
C42 C43 H43A 109.5
C42 C43 H43B 109.5
H43A C43 H43B 109.5
C42 C43 H43C 109.5
H43A C43 H43C 109.5
H43B C43 H43C 109.5
C45 C44 C37 111.2(4)
C45 C44 H44A 109.4
C37 C44 H44A 109.4
C45 C44 H44B 109.4
C37 C44 H44B 109.4
H44A C44 H44B 108.0
C46 C45 C50 117.9(5)
C46 C45 C44 120.6(5)
C50 C45 C44 121.4(5)
C45 C46 C47 121.7(5)
C45 C46 H46 119.2
C47 C46 H46 119.2
O10 C47 C46 123.2(5)
O10 C47 C48 116.3(5)
C46 C47 C48 120.5(5)
C47 C48 C49 117.8(5)
C47 C48 C55 122.0(5)
C49 C48 C55 119.9(5)
C50 C49 C48 121.4(5)
C50 C49 H49 119.3
C48 C49 H49 119.3
O9 C50 C49 123.3(5)
O9 C50 C45 116.1(5)
C49 C50 C45 120.6(5)
O9 C51 C52 106.9(5)
O9 C51 H51A 110.3
C52 C51 H51A 110.3
O9 C51 H51B 110.3
C52 C51 H51B 110.3
H51A C51 H51B 108.6
C51 C52 H52A 109.5
C51 C52 H52B 109.5
H52A C52 H52B 109.5
C51 C52 H52C 109.5
H52A C52 H52C 109.5
H52B C52 H52C 109.5
O10 C53 C54 108.4(6)
O10 C53 H53A 110.0
C54 C53 H53A 110.0
O10 C53 H53B 110.0
C54 C53 H53B 110.0
H53A C53 H53B 108.4
C53 C54 H54A 109.5
C53 C54 H54B 109.5
H54A C54 H54B 109.5
C53 C54 H54C 109.5
H54A C54 H54C 109.5
H54B C54 H54C 109.5
C48 C55 C1 111.8(4)
C48 C55 H55A 109.3
C1 C55 H55A 109.3
C48 C55 H55B 109.3
C1 C55 H55B 109.3
H55A C55 H55B 107.9
C57 C56 Cl1 123.7(13)
C57 C56 H56A 106.4
Cl1 C56 H56A 106.4
C57 C56 H56B 106.4
Cl1 C56 H56B 106.4
H56A C56 H56B 106.5
C56 C57 C58 117.7(10)
C56 C57 H57A 107.9
C58 C57 H57A 107.9
C56 C57 H57B 107.9
C58 C57 H57B 107.9
H57A C57 H57B 107.2
C59 C58 C57 114.8(9)
C59 C58 H58A 108.6
C57 C58 H58A 108.6
C59 C58 H58B 108.6
C57 C58 H58B 108.6
H58A C58 H58B 107.5
C58 C59 Cl2 121.7(11)
C58 C59 H59A 106.9
Cl2 C59 H59A 106.9
C58 C59 H59B 106.9
Cl2 C59 H59B 106.9
H59A C59 H59B 106.7

loop_
_geom_bond_atom_site_label_1
_geom_bond_atom_site_label_2
_geom_bond_distance
O1 C3 1.382(7)
O1 C7 1.424(7)
O2 C6 1.383(7)
O2 C9 1.427(7)
O3 C14 1.373(7)
O3 C18 1.438(7)
O4 C17 1.380(7)
O4 C20 1.442(8)
O5 C25 1.375(6)
O5 C29 1.428(7)
O6 C28 1.386(6)
O6 C31 1.426(7)
O7 C36 1.382(6)
O7 C40 1.428(7)
O8 C39 1.383(6)
O8 C42 1.420(7)
O9 C50 1.377(7)
O9 C51 1.433(7)
O10 C47 1.380(7)
O10 C53 1.431(8)
C1 C2 1.390(8)
C1 C6 1.398(8)
C1 C55 1.520(8)
C2 C3 1.380(8)
C2 H2 0.9500
C3 C4 1.405(8)
C4 C5 1.406(8)
C4 C11 1.503(8)
C5 C6 1.379(8)
C5 H5 0.9500
C7 C8 1.487(9)
C7 H7A 0.9900
C7 H7B 0.9900
C8 H8A 0.9800
C8 H8B 0.9800
C8 H8C 0.9800
C9 C10 1.500(9)
C9 H9A 0.9900
C9 H9B 0.9900
C10 H10A 0.9800
C10 H10B 0.9800
C10 H10C 0.9800
C11 C12 1.546(8)
C11 H11A 0.9900
C11 H11B 0.9900
C12 C13 1.380(8)
C12 C17 1.385(8)
C13 C14 1.400(8)
C13 H13 0.9500
C14 C15 1.391(8)
C15 C16 1.387(8)
C15 C22 1.518(8)
C16 C17 1.391(8)
C16 H16 0.9500
C18 C19 1.488(8)
C18 H18A 0.9900
C18 H18B 0.9900
C19 H19A 0.9800
C19 H19B 0.9800
C19 H19C 0.9800
C20 C21 1.436(10)
C20 H20A 0.9900
C20 H20B 0.9900
C21 H21A 0.9800
C21 H21B 0.9800
C21 H21C 0.9800
C22 C23 1.510(7)
C22 H22A 0.9900
C22 H22B 0.9900
C23 C24 1.387(7)
C23 C28 1.393(8)
C24 C25 1.397(7)
C24 H24 0.9500
C25 C26 1.388(8)
C26 C27 1.387(7)
C26 C33 1.530(8)
C27 C28 1.394(8)
C27 H27 0.9500
C29 C30 1.497(8)
C29 H29A 0.9900
C29 H29B 0.9900
C30 H30A 0.9800
C30 H30B 0.9800
C30 H30C 0.9800
C31 C32 1.508(8)
C31 H31A 0.9900
C31 H31B 0.9900
C32 H32A 0.9800
C32 H32B 0.9800
C32 H32C 0.9800
C33 C34 1.513(7)
C33 H33A 0.9900
C33 H33B 0.9900
C34 C39 1.395(7)
C34 C35 1.397(7)
C35 C36 1.373(7)
C35 H35 0.9500
C36 C37 1.394(7)
C37 C38 1.393(8)
C37 C44 1.512(8)
C38 C39 1.386(8)
C38 H38 0.9500
C40 C41 1.499(8)
C40 H40A 0.9900
C40 H40B 0.9900
C41 H41A 0.9800
C41 H41B 0.9800
C41 H41C 0.9800
C42 C43 1.511(9)
C42 H42A 0.9900
C42 H42B 0.9900
C43 H43A 0.9800
C43 H43B 0.9800
C43 H43C 0.9800
C44 C45 1.505(8)
C44 H44A 0.9900
C44 H44B 0.9900
C45 C46 1.391(8)
C45 C50 1.402(7)
C46 C47 1.394(8)
C46 H46 0.9500
C47 C48 1.400(8)
C48 C49 1.400(8)
C48 C55 1.501(8)
C49 C50 1.393(8)
C49 H49 0.9500
C51 C52 1.502(9)
C51 H51A 0.9900
C51 H51B 0.9900
C52 H52A 0.9800
C52 H52B 0.9800
C52 H52C 0.9800
C53 C54 1.493(10)
C53 H53A 0.9900
C53 H53B 0.9900
C54 H54A 0.9800
C54 H54B 0.9800
C54 H54C 0.9800
C55 H55A 0.9900
C55 H55B 0.9900
C56 C57 1.363(9)
C56 Cl1 1.801(12)
C56 H56A 0.9900
C56 H56B 0.9900
C57 C58 1.410(9)
C57 H57A 0.9900
C57 H57B 0.9900
C58 C59 1.381(9)
C58 H58A 0.9900
C58 H58B 0.9900
C59 Cl2 1.768(11)
C59 H59A 0.9900
C59 H59B 0.9900
